data_4312503
loop_
_publ_author_name
'Patrick Deschamps'
'Prasad P. Kulkarni'
'Bibudhendra Sarkar'

_publ_section_title
;
 The Crystal Structure of a Novel Copper(II) Complex with Asymmetric
 Ligand Derived from l-Histidine
;
_journal_name_full 'Inorganic Chemistry'
_journal_page_first 7366
_journal_page_last 7368
_journal_paper_doi 10.1021/ic034760x
_journal_volume 42
_journal_year 2003
_chemical_absolute_configuration ad
_chemical_formula_moiety 'C18 H24 Cu N6 O4, 3(H2 O)'
_chemical_formula_sum 'C18 H30 Cu N6 O7'
_chemical_formula_weight 506.02
_chemical_name_systematic
; 
 ? 
;
_space_group_IT_number 152
_symmetry_cell_setting trigonal
_symmetry_space_group_name_Hall 'P 31 2"'
_symmetry_space_group_name_H-M 'P 31 2 1'
_atom_sites_solution_hydrogens geom
_atom_sites_solution_primary direct
_atom_sites_solution_secondary difmap
_audit_creation_method SHELXL-97
_cell_angle_alpha 90.00
_cell_angle_beta 90.00
_cell_angle_gamma 120.00
_cell_formula_units_Z 6
_cell_length_a 10.9923(4)
_cell_length_b 10.9923(4)
_cell_length_c 32.2489(12)
_cell_measurement_reflns_used 3975
_cell_measurement_temperature 150(1)
_cell_measurement_theta_max 25.0
_cell_measurement_theta_min 2.6
_cell_volume 3374.6(2)
_computing_cell_refinement 'Denzo-SMN (Otwinowski & Minor, 1997)'
_computing_data_collection 'Collect (Nonius BV, 1997-2002)'
_computing_data_reduction 'Denzo-SMN (Otwinowski & Minor, 1997)'
_computing_molecular_graphics 'SHELXTL V6.12 (Sheldrick, 2001)'
_computing_publication_material 'SHELXTL V6.12 (Sheldrick, 2001)'
_computing_structure_refinement 'SHELXTL V6.12 (Sheldrick, 2001)'
_computing_structure_solution 'SHELXTL V6.12 (Sheldrick, 2001)'
_diffrn_ambient_temperature 150(1)
_diffrn_detector_area_resol_mean 9
_diffrn_measured_fraction_theta_full 0.987
_diffrn_measured_fraction_theta_max 0.987
_diffrn_measurement_device_type 'Nonius KappaCCD'
_diffrn_measurement_method '\f scan and \w scans with \k offsets'
_diffrn_radiation_monochromator graphite
_diffrn_radiation_source 'fine-focus sealed tube'
_diffrn_radiation_type MoK\a
_diffrn_radiation_wavelength 0.71073
_diffrn_reflns_av_R_equivalents 0.0529
_diffrn_reflns_av_sigmaI/netI 0.0780
_diffrn_reflns_limit_h_max 13
_diffrn_reflns_limit_h_min -13
_diffrn_reflns_limit_k_max 10
_diffrn_reflns_limit_k_min -10
_diffrn_reflns_limit_l_max 38
_diffrn_reflns_limit_l_min -35
_diffrn_reflns_number 7516
_diffrn_reflns_theta_full 25.17
_diffrn_reflns_theta_max 25.17
_diffrn_reflns_theta_min 2.86
_diffrn_standards_decay_% 0
_diffrn_standards_number 0
_exptl_absorpt_coefficient_mu 1.022
_exptl_absorpt_correction_T_max 0.9602
_exptl_absorpt_correction_T_min 0.8216
_exptl_absorpt_correction_type multi-scan
_exptl_crystal_colour blue
_exptl_crystal_density_diffrn 1.494
_exptl_crystal_density_method 'not measured'
_exptl_crystal_description plate
_exptl_crystal_F_000 1590
_exptl_crystal_size_max 0.20
_exptl_crystal_size_mid 0.14
_exptl_crystal_size_min 0.04
_refine_diff_density_max 0.339
_refine_diff_density_min -0.333
_refine_diff_density_rms 0.061
_refine_ls_abs_structure_details 'Flack H D (1983), Acta Cryst. A39, 876-881'
_refine_ls_abs_structure_Flack 0.026(19)
_refine_ls_extinction_method none
_refine_ls_goodness_of_fit_ref 1.022
_refine_ls_hydrogen_treatment constr
_refine_ls_matrix_type full
_refine_ls_number_parameters 290
_refine_ls_number_reflns 3993
_refine_ls_number_restraints 6
_refine_ls_restrained_S_all 1.022
_refine_ls_R_factor_all 0.0758
_refine_ls_R_factor_gt 0.0463
_refine_ls_shift/su_max 0.000
_refine_ls_shift/su_mean 0.000
_refine_ls_structure_factor_coef Fsqd
_refine_ls_weighting_details 'calc w=1/[\s^2^(Fo^2^)+(0.0427P)^2^+0.5124P] where P=(Fo^2^+2Fc^2^)/3'
_refine_ls_weighting_scheme calc
_refine_ls_wR_factor_gt 0.0938
_refine_ls_wR_factor_ref 0.1031
_reflns_number_gt 2973
_reflns_number_total 3993
_reflns_threshold_expression I>2\s(I)
_cod_data_source_file ic034760xsi20030703_033438.cif
_cod_data_source_block k0391a
_cod_depositor_comments
;
The following automatic conversions were performed:

'_symmetry_cell_setting' value 'Trigonal' changed to 'trigonal'
according to the built-in table from CIF Core dictionary named
'cif_core.dic' version 2.4.1 from 2010-06-29.

Automatic conversion script
Id: cif_fix_values 1646 2011-03-28 12:23:43Z adriana 
;
_cod_database_code 4312503

loop_
_symmetry_equiv_pos_as_xyz
'x, y, z'
'-y, x-y, z+1/3'
'-x+y, -x, z+2/3'
'y, x, -z'
'x-y, -y, -z+2/3'
'-x, -x+y, -z+1/3'

loop_
_atom_site_label
_atom_site_type_symbol
_atom_site_fract_x
_atom_site_fract_y
_atom_site_fract_z
_atom_site_U_iso_or_equiv
_atom_site_adp_type
_atom_site_occupancy
_atom_site_symmetry_multiplicity
_atom_site_calc_flag
_atom_site_refinement_flags
_atom_site_disorder_assembly
_atom_site_disorder_group
Cu1 Cu 0.22865(6) 0.83152(6) 0.027435(17) 0.03895(17) Uani 1 1 d . . .
O1 O 0.6247(3) 0.9859(3) -0.03724(10) 0.0452(8) Uani 1 1 d . . .
O2 O 0.4833(3) 0.9910(3) 0.01186(9) 0.0420(8) Uani 1 1 d . . .
O3 O 0.1658(3) 0.9551(3) 0.05248(9) 0.0448(9) Uani 1 1 d . . .
O4 O 0.1619(3) 1.0562(4) 0.11184(10) 0.0486(9) Uani 1 1 d . . .
N1 N 0.1921(4) 0.8787(4) -0.02883(11) 0.0419(10) Uani 1 1 d . . .
N2 N 0.1450(4) 0.9907(4) -0.07639(12) 0.0485(11) Uani 1 1 d . . .
H2B H 0.1116 1.0401 -0.0882 0.058 Uiso 1 1 calc R . .
N3 N 0.2950(3) 0.7053(4) 0.00320(10) 0.0332(9) Uani 1 1 d . . .
H3A H 0.2169 0.6372 -0.0110 0.040 Uiso 1 1 calc R . .
N4 N 0.2643(4) 0.8045(4) 0.08596(11) 0.0362(9) Uani 1 1 d . . .
N5 N 0.5024(5) 1.0076(4) 0.18532(13) 0.0577(13) Uani 1 1 d . . .
N6 N 0.6660(5) 0.9543(5) 0.17080(17) 0.0689(14) Uani 1 1 d . . .
H6A H 0.7316 0.9318 0.1745 0.083 Uiso 1 1 calc R . .
C1 C 0.1291(6) 0.9510(6) -0.03696(15) 0.0482(13) Uani 1 1 d . . .
H1A H 0.0786 0.9722 -0.0171 0.058 Uiso 1 1 calc R . .
C2 C 0.2216(5) 0.9416(5) -0.09504(15) 0.0463(13) Uani 1 1 d . . .
H2A H 0.2499 0.9543 -0.1233 0.056 Uiso 1 1 calc R . .
C3 C 0.2507(5) 0.8713(4) -0.06623(13) 0.0360(11) Uani 1 1 d . . .
C4 C 0.3277(5) 0.7902(5) -0.06965(13) 0.0369(11) Uani 1 1 d . . .
H4A H 0.4002 0.8341 -0.0915 0.044 Uiso 1 1 calc R . .
H4B H 0.2602 0.6934 -0.0788 0.044 Uiso 1 1 calc R . .
C5 C 0.3987(4) 0.7818(5) -0.02997(14) 0.0338(11) Uani 1 1 d . . .
H5A H 0.4480 0.7284 -0.0364 0.041 Uiso 1 1 calc R . .
C6 C 0.5114(5) 0.9320(5) -0.01608(15) 0.0387(12) Uani 1 1 d . . .
C7 C 0.3322(5) 0.6221(5) 0.03214(14) 0.0398(11) Uani 1 1 d . . .
C8 C 0.3032(6) 0.4846(5) 0.01034(16) 0.0544(14) Uani 1 1 d . . .
H8A H 0.2046 0.4319 0.0017 0.082 Uiso 1 1 calc R . .
H8B H 0.3228 0.4275 0.0296 0.082 Uiso 1 1 calc R . .
H8C H 0.3639 0.5074 -0.0141 0.082 Uiso 1 1 calc R . .
C9 C 0.4868(5) 0.7054(6) 0.04537(16) 0.0542(14) Uani 1 1 d . . .
H9A H 0.5053 0.7931 0.0587 0.081 Uiso 1 1 calc R . .
H9B H 0.5471 0.7270 0.0209 0.081 Uiso 1 1 calc R . .
H9C H 0.5068 0.6494 0.0649 0.081 Uiso 1 1 calc R . .
C10 C 0.2393(5) 0.5802(5) 0.07037(13) 0.0403(11) Uani 1 1 d . . .
H10A H 0.1403 0.5334 0.0610 0.048 Uiso 1 1 calc R . .
H10B H 0.2520 0.5094 0.0857 0.048 Uiso 1 1 calc R . .
C11 C 0.2615(5) 0.6953(5) 0.10056(14) 0.0369(11) Uani 1 1 d . . .
C12 C 0.2709(6) 0.6660(6) 0.14562(15) 0.0577(15) Uani 1 1 d . . .
H12A H 0.2745 0.7418 0.1625 0.087 Uiso 1 1 calc R . .
H12B H 0.3561 0.6604 0.1503 0.087 Uiso 1 1 calc R . .
H12C H 0.1883 0.5766 0.1534 0.087 Uiso 1 1 calc R . .
C13 C 0.2762(5) 0.9208(4) 0.11125(14) 0.0354(10) Uani 1 1 d . . .
H13A H 0.2376 0.8865 0.1396 0.043 Uiso 1 1 calc R . .
C14 C 0.4330(5) 1.0397(5) 0.11408(14) 0.0408(12) Uani 1 1 d . . .
H14A H 0.4754 1.0564 0.0861 0.049 Uiso 1 1 calc R . .
H14B H 0.4366 1.1275 0.1232 0.049 Uiso 1 1 calc R . .
C15 C 0.5189(5) 1.0080(5) 0.14310(16) 0.0427(13) Uani 1 1 d . . .
C16 C 0.5953(8) 0.9739(6) 0.1997(2) 0.0713(18) Uani 1 1 d . . .
H16A H 0.6086 0.9650 0.2284 0.086 Uiso 1 1 calc R . .
C17 C 0.6196(6) 0.9749(5) 0.13367(19) 0.0542(14) Uani 1 1 d . . .
H17A H 0.6510 0.9677 0.1068 0.065 Uiso 1 1 calc R . .
C18 C 0.1955(5) 0.9809(5) 0.09035(15) 0.0396(11) Uani 1 1 d . . .
O1W O 0.7624(5) 0.7493(5) -0.11943(4) 0.0893(14) Uani 1 1 d D . .
H1WA H 0.6887 0.6778 -0.1274 0.134 Uiso 1 1 d . . .
H1WB H 0.7595 0.7700 -0.0945 0.134 Uiso 1 1 d D . .
O2W O 0.7568(5) 0.8197(5) -0.03761(6) 0.0898(14) Uani 1 1 d D . .
H2WA H 0.7098 0.8609 -0.0370 0.135 Uiso 1 1 d . . .
H2WB H 0.7778 0.8014 -0.0143 0.135 Uiso 0.50 1 d PD . .
H2WC H 0.8349 0.8873 -0.0450 0.135 Uiso 0.50 1 d P . .
O3W O 0.6653(5) 0.9438(4) -0.12559(4) 0.1014(15) Uani 1 1 d D . .
H3WA H 0.6617 0.9662 -0.1009 0.152 Uiso 1 1 d D . .
H3WB H 0.6933 0.8855 -0.1237 0.152 Uiso 1 1 d D . .

loop_
_atom_site_aniso_label
_atom_site_aniso_U_11
_atom_site_aniso_U_22
_atom_site_aniso_U_33
_atom_site_aniso_U_23
_atom_site_aniso_U_13
_atom_site_aniso_U_12
Cu1 0.0432(4) 0.0388(4) 0.0442(3) 0.0000(3) -0.0008(3) 0.0276(3)
O1 0.0324(19) 0.037(2) 0.061(2) -0.0002(16) 0.0063(17) 0.0132(16)
O2 0.040(2) 0.0337(18) 0.0507(19) -0.0044(15) 0.0007(15) 0.0167(16)
O3 0.058(2) 0.050(2) 0.0421(19) -0.0063(16) -0.0078(17) 0.039(2)
O4 0.054(2) 0.052(2) 0.054(2) -0.0188(18) -0.0197(16) 0.038(2)
N1 0.041(2) 0.047(3) 0.045(2) 0.006(2) 0.001(2) 0.027(2)
N2 0.055(3) 0.053(3) 0.052(3) 0.009(2) 0.000(2) 0.038(2)
N3 0.026(2) 0.028(2) 0.046(2) 0.0002(17) 0.0023(17) 0.0144(18)
N4 0.029(2) 0.029(2) 0.051(2) 0.001(2) -0.0023(18) 0.0144(17)
N5 0.074(4) 0.048(3) 0.054(3) -0.008(2) -0.022(2) 0.033(3)
N6 0.060(4) 0.047(3) 0.103(4) 0.000(3) -0.028(3) 0.029(3)
C1 0.054(3) 0.052(3) 0.050(3) 0.009(3) 0.006(3) 0.035(3)
C2 0.045(3) 0.056(3) 0.047(3) 0.004(3) 0.000(2) 0.031(3)
C3 0.027(3) 0.032(3) 0.041(3) -0.006(2) -0.004(2) 0.009(2)
C4 0.033(3) 0.032(3) 0.047(3) -0.005(2) -0.001(2) 0.018(2)
C5 0.028(3) 0.024(2) 0.049(3) -0.001(2) 0.002(2) 0.013(2)
C6 0.033(3) 0.035(3) 0.049(3) 0.002(2) -0.006(2) 0.017(2)
C7 0.045(3) 0.036(3) 0.046(3) 0.005(2) 0.002(2) 0.026(2)
C8 0.064(4) 0.041(3) 0.070(4) 0.003(3) 0.012(3) 0.035(3)
C9 0.041(3) 0.062(4) 0.063(3) 0.009(3) -0.003(3) 0.029(3)
C10 0.040(3) 0.031(3) 0.055(3) 0.003(2) -0.001(2) 0.022(2)
C11 0.028(3) 0.034(3) 0.046(3) 0.003(2) 0.001(2) 0.014(2)
C12 0.071(4) 0.063(4) 0.054(3) 0.006(3) 0.004(3) 0.045(3)
C13 0.037(3) 0.028(3) 0.045(3) -0.003(2) -0.007(2) 0.020(2)
C14 0.033(3) 0.034(3) 0.058(3) 0.003(2) -0.006(2) 0.019(2)
C15 0.034(3) 0.031(3) 0.061(3) -0.005(2) -0.012(2) 0.015(2)
C16 0.094(5) 0.054(4) 0.065(4) -0.013(3) -0.037(4) 0.036(4)
C17 0.041(3) 0.038(3) 0.078(4) 0.004(3) -0.007(3) 0.016(3)
C18 0.030(3) 0.032(3) 0.055(3) -0.003(2) -0.001(3) 0.015(2)
O1W 0.124(4) 0.088(3) 0.071(3) -0.009(2) -0.002(3) 0.065(3)
O2W 0.132(4) 0.105(4) 0.080(3) 0.022(3) 0.024(3) 0.094(3)
O3W 0.122(4) 0.103(4) 0.091(3) -0.006(3) -0.001(3) 0.065(3)

loop_
_atom_type_symbol
_atom_type_description
_atom_type_scat_dispersion_real
_atom_type_scat_dispersion_imag
_atom_type_scat_source
C C 0.0033 0.0016 'International Tables Vol C Tables 4.2.6.8 and 6.1.1.4'
H H 0.0000 0.0000 'International Tables Vol C Tables 4.2.6.8 and 6.1.1.4'
N N 0.0061 0.0033 'International Tables Vol C Tables 4.2.6.8 and 6.1.1.4'
O O 0.0106 0.0060 'International Tables Vol C Tables 4.2.6.8 and 6.1.1.4'
Cu Cu 0.3201 1.2651 'International Tables Vol C Tables 4.2.6.8 and 6.1.1.4'

loop_
_geom_angle_atom_site_label_1
_geom_angle_atom_site_label_2
_geom_angle_atom_site_label_3
_geom_angle
_geom_angle_site_symmetry_1
_geom_angle_site_symmetry_3
_geom_angle_publ_flag
O3 Cu1 N4 82.95(13) . . ?
O3 Cu1 N1 90.45(14) . . ?
N4 Cu1 N1 173.11(15) . . ?
O3 Cu1 N3 178.60(14) . . ?
N4 Cu1 N3 95.69(14) . . ?
N1 Cu1 N3 90.90(14) . . ?
C18 O3 Cu1 114.3(3) . . ?
C1 N1 C3 105.2(4) . . ?
C1 N1 Cu1 125.3(3) . . ?
C3 N1 Cu1 128.2(3) . . ?
C1 N2 C2 107.6(4) . . ?
C1 N2 H2B 126.2 . . ?
C2 N2 H2B 126.2 . . ?
C5 N3 C7 115.4(3) . . ?
C5 N3 Cu1 109.2(3) . . ?
C7 N3 Cu1 118.7(3) . . ?
C5 N3 H3A 103.8 . . ?
C7 N3 H3A 103.8 . . ?
Cu1 N3 H3A 103.8 . . ?
C11 N4 C13 124.4(4) . . ?
C11 N4 Cu1 125.4(3) . . ?
C13 N4 Cu1 109.7(3) . . ?
C16 N5 C15 103.1(5) . . ?
C16 N6 C17 107.3(5) . . ?
C16 N6 H6A 126.3 . . ?
C17 N6 H6A 126.3 . . ?
N1 C1 N2 111.5(4) . . ?
N1 C1 H1A 124.2 . . ?
N2 C1 H1A 124.2 . . ?
C3 C2 N2 107.3(4) . . ?
C3 C2 H2A 126.4 . . ?
N2 C2 H2A 126.4 . . ?
C2 C3 N1 108.4(4) . . ?
C2 C3 C4 130.8(4) . . ?
N1 C3 C4 120.8(4) . . ?
C3 C4 C5 115.4(4) . . ?
C3 C4 H4A 108.4 . . ?
C5 C4 H4A 108.4 . . ?
C3 C4 H4B 108.4 . . ?
C5 C4 H4B 108.4 . . ?
H4A C4 H4B 107.5 . . ?
N3 C5 C4 111.6(3) . . ?
N3 C5 C6 111.9(4) . . ?
C4 C5 C6 109.7(4) . . ?
N3 C5 H5A 107.8 . . ?
C4 C5 H5A 107.8 . . ?
C6 C5 H5A 107.8 . . ?
O2 C6 O1 126.0(4) . . ?
O2 C6 C5 119.4(4) . . ?
O1 C6 C5 114.4(4) . . ?
N3 C7 C10 110.0(4) . . ?
N3 C7 C9 111.6(4) . . ?
C10 C7 C9 109.4(4) . . ?
N3 C7 C8 109.1(4) . . ?
C10 C7 C8 107.1(4) . . ?
C9 C7 C8 109.6(4) . . ?
C7 C8 H8A 109.5 . . ?
C7 C8 H8B 109.5 . . ?
H8A C8 H8B 109.5 . . ?
C7 C8 H8C 109.5 . . ?
H8A C8 H8C 109.5 . . ?
H8B C8 H8C 109.5 . . ?
C7 C9 H9A 109.5 . . ?
C7 C9 H9B 109.5 . . ?
H9A C9 H9B 109.5 . . ?
C7 C9 H9C 109.5 . . ?
H9A C9 H9C 109.5 . . ?
H9B C9 H9C 109.5 . . ?
C11 C10 C7 117.7(4) . . ?
C11 C10 H10A 107.9 . . ?
C7 C10 H10A 107.9 . . ?
C11 C10 H10B 107.9 . . ?
C7 C10 H10B 107.9 . . ?
H10A C10 H10B 107.2 . . ?
N4 C11 C12 125.9(4) . . ?
N4 C11 C10 117.8(4) . . ?
C12 C11 C10 116.2(4) . . ?
C11 C12 H12A 109.5 . . ?
C11 C12 H12B 109.5 . . ?
H12A C12 H12B 109.5 . . ?
C11 C12 H12C 109.5 . . ?
H12A C12 H12C 109.5 . . ?
H12B C12 H12C 109.5 . . ?
N4 C13 C18 108.6(3) . . ?
N4 C13 C14 110.0(4) . . ?
C18 C13 C14 107.8(4) . . ?
N4 C13 H13A 110.1 . . ?
C18 C13 H13A 110.1 . . ?
C14 C13 H13A 110.1 . . ?
C15 C14 C13 113.9(4) . . ?
C15 C14 H14A 108.8 . . ?
C13 C14 H14A 108.8 . . ?
C15 C14 H14B 108.8 . . ?
C13 C14 H14B 108.8 . . ?
H14A C14 H14B 107.7 . . ?
C17 C15 N5 110.2(4) . . ?
C17 C15 C14 128.1(5) . . ?
N5 C15 C14 121.7(4) . . ?
N6 C16 N5 113.7(5) . . ?
N6 C16 H16A 123.2 . . ?
N5 C16 H16A 123.2 . . ?
C15 C17 N6 105.6(5) . . ?
C15 C17 H17A 127.2 . . ?
N6 C17 H17A 127.2 . . ?
O3 C18 O4 123.4(4) . . ?
O3 C18 C13 118.6(4) . . ?
O4 C18 C13 118.0(4) . . ?
H1WA O1W H1WB 113.3 . . ?
H2WA O2W H2WB 115.1 . . ?
H2WA O2W H2WC 99.3 . . ?
H2WB O2W H2WC 100.7 . . ?
H3WA O3W H3WB 104.1 . . ?

loop_
_geom_bond_atom_site_label_1
_geom_bond_atom_site_label_2
_geom_bond_distance
_geom_bond_site_symmetry_2
_geom_bond_publ_flag
Cu1 O3 1.977(3) . ?
Cu1 N4 1.980(4) . ?
Cu1 N1 1.983(4) . ?
Cu1 N3 2.019(3) . ?
O1 C6 1.276(5) . ?
O2 C6 1.236(5) . ?
O3 C18 1.259(5) . ?
O4 C18 1.268(5) . ?
N1 C1 1.315(6) . ?
N1 C3 1.389(5) . ?
N2 C1 1.328(5) . ?
N2 C2 1.348(6) . ?
N2 H2B 0.8800 . ?
N3 C5 1.481(5) . ?
N3 C7 1.501(6) . ?
N3 H3A 0.9300 . ?
N4 C11 1.275(6) . ?
N4 C13 1.466(5) . ?
N5 C16 1.332(7) . ?
N5 C15 1.373(6) . ?
N6 C16 1.299(7) . ?
N6 C17 1.364(6) . ?
N6 H6A 0.8800 . ?
C1 H1A 0.9500 . ?
C2 C3 1.345(6) . ?
C2 H2A 0.9500 . ?
C3 C4 1.510(6) . ?
C4 C5 1.525(6) . ?
C4 H4A 0.9900 . ?
C4 H4B 0.9900 . ?
C5 C6 1.554(6) . ?
C5 H5A 1.0000 . ?
C7 C10 1.518(6) . ?
C7 C9 1.534(6) . ?
C7 C8 1.548(7) . ?
C8 H8A 0.9800 . ?
C8 H8B 0.9800 . ?
C8 H8C 0.9800 . ?
C9 H9A 0.9800 . ?
C9 H9B 0.9800 . ?
C9 H9C 0.9800 . ?
C10 C11 1.516(6) . ?
C10 H10A 0.9900 . ?
C10 H10B 0.9900 . ?
C11 C12 1.503(6) . ?
C12 H12A 0.9800 . ?
C12 H12B 0.9800 . ?
C12 H12C 0.9800 . ?
C13 C18 1.505(6) . ?
C13 C14 1.561(6) . ?
C13 H13A 1.0000 . ?
C14 C15 1.490(6) . ?
C14 H14A 0.9900 . ?
C14 H14B 0.9900 . ?
C15 C17 1.360(7) . ?
C16 H16A 0.9500 . ?
C17 H17A 0.9500 . ?
O1W H1WA 0.8388 . ?
O1W H1WB 0.8402 . ?
O2W H2WA 0.8407 . ?
O2W H2WB 0.8400 . ?
O2W H2WC 0.8414 . ?
O3W H3WA 0.8409 . ?
O3W H3WB 0.8413 . ?

loop_
_geom_hbond_atom_site_label_D
_geom_hbond_atom_site_label_H
_geom_hbond_atom_site_label_A
_geom_hbond_distance_DH
_geom_hbond_distance_HA
_geom_hbond_distance_DA
_geom_hbond_angle_DHA
_geom_hbond_site_symmetry_A
N2 H2B O4 0.88 1.89 2.764(5) 174.4 4_465
N3 H3A O2 0.93 2.20 3.033(4) 149.1 4_455
O1W H1WA N5 0.84 2.11 2.945(6) 179.1 3_564
O1W H1WB O2W 0.84 1.92 2.759(3) 178.9 .
O2W H2WA O1 0.84 2.01 2.847(5) 171.4 .
O2W H2WB O2W 0.84 1.87 2.7049(14) 178.5 4
O2W H2WC O3 0.84 2.67 3.341(6) 137.7 4_565
O3W H3WA O1 0.84 2.12 2.956(3) 170.0 .
O3W H3WB O1W 0.84 1.99 2.834(4) 179.2 .
N6 H6A O4 0.88 2.08 2.817(5) 140.9 6_655
